data_1573283
_journal_paper_doi 10.1039/D4CC05704J
_chemical_formula_moiety 'C35 H21 N3 O'
_chemical_formula_sum 'C35 H21 N3 O'
_chemical_formula_weight 499.55
_space_group_crystal_system monoclinic
_space_group_IT_number 14
_space_group_name_Hall '-P 2yn'
_space_group_name_H-M_alt 'P 1 21/n 1'
_atom_sites_solution_hydrogens geom
_atom_sites_solution_primary other
_audit_creation_date 2023-12-04
_audit_creation_method
;
Olex2 1.5
(compiled 2023.08.24 svn.re1ec1418 for OlexSys, GUI svn.r6817)
;
_audit_update_record
;
2023-12-04 deposited with the CCDC.	2024-11-25 downloaded from the CCDC.
;
_cell_angle_alpha 90
_cell_angle_beta 103.4880(13)
_cell_angle_gamma 90
_cell_formula_units_Z 4
_cell_length_a 15.5452(2)
_cell_length_b 4.78961(6)
_cell_length_c 32.4950(4)
_cell_measurement_reflns_used 18941
_cell_measurement_temperature 100.02(12)
_cell_measurement_theta_max 78.4800
_cell_measurement_theta_min 2.9260
_cell_volume 2352.70(5)
_computing_cell_refinement 'CrysAlisPro 1.171.43.95a (Rigaku OD, 2023)'
_computing_data_collection 'CrysAlisPro 1.171.43.95a (Rigaku OD, 2023)'
_computing_data_reduction 'CrysAlisPro 1.171.43.95a (Rigaku OD, 2023)'
_computing_molecular_graphics 'Olex2 1.5 (Dolomanov et al., 2009)'
_computing_publication_material 'Olex2 1.5 (Dolomanov et al., 2009)'
_computing_structure_refinement 'SHELXL-2019/3 (Sheldrick, 2019)'
_computing_structure_solution 'SHELXT 2014/5 (Sheldrick, 2014)'
_diffrn_ambient_temperature 100(2)
_diffrn_measured_fraction_theta_full 0.997
_diffrn_measured_fraction_theta_max 0.951
_diffrn_measurement_device_type 'XtaLAB Synergy, Dualflex, Pilatus 300K'
_diffrn_measurement_method '\w scans'
_diffrn_radiation_type CuK\a
_diffrn_radiation_wavelength 1.54184
_diffrn_reflns_av_R_equivalents 0.0203
_diffrn_reflns_av_unetI/netI 0.0122
_diffrn_reflns_Laue_measured_fraction_full 0.997
_diffrn_reflns_Laue_measured_fraction_max 0.951
_diffrn_reflns_limit_h_max 18
_diffrn_reflns_limit_h_min -19
_diffrn_reflns_limit_k_max 4
_diffrn_reflns_limit_k_min -6
_diffrn_reflns_limit_l_max 40
_diffrn_reflns_limit_l_min -38
_diffrn_reflns_number 28677
_diffrn_reflns_point_group_measured_fraction_full 0.997
_diffrn_reflns_point_group_measured_fraction_max 0.951
_diffrn_reflns_theta_full 67.684
_diffrn_reflns_theta_max 78.816
_diffrn_reflns_theta_min 2.797
_diffrn_source 'micro-focus sealed X-ray tube'
_exptl_absorpt_coefficient_mu 0.677
_exptl_absorpt_correction_T_max 1.00000
_exptl_absorpt_correction_T_min 0.81321
_exptl_absorpt_correction_type multi-scan
_exptl_absorpt_process_details
;
CrysAlisPro 1.171.43.95a (Rigaku Oxford Diffraction, 2023)
Empirical absorption correction using spherical harmonics,
implemented in SCALE3 ABSPACK scaling algorithm.
;
_exptl_crystal_colour yellow
_exptl_crystal_colour_primary yellow
_exptl_crystal_density_diffrn 1.410
_exptl_crystal_description needle
_exptl_crystal_F_000 1040
_exptl_crystal_recrystallization_method 'Re-crystallisation from solvent: dicloromethane and cyclohexane mixture'
_exptl_crystal_size_max 0.402
_exptl_crystal_size_mid 0.083
_exptl_crystal_size_min 0.07
_refine_diff_density_max 0.227
_refine_diff_density_min -0.178
_refine_diff_density_rms 0.035
_refine_ls_extinction_coef 0.00030(9)
_refine_ls_extinction_expression Fc^*^=kFc[1+0.001xFc^2^\l^3^/sin(2\q)]^-1/4^
_refine_ls_extinction_method 'SHELXL-2019/3 (Sheldrick 2019)'
_refine_ls_goodness_of_fit_ref 1.040
_refine_ls_hydrogen_treatment constr
_refine_ls_matrix_type full
_refine_ls_number_parameters 353
_refine_ls_number_reflns 4812
_refine_ls_number_restraints 0
_refine_ls_restrained_S_all 1.040
_refine_ls_R_factor_all 0.0347
_refine_ls_R_factor_gt 0.0318
_refine_ls_shift/su_max 0.001
_refine_ls_shift/su_mean 0.000
_refine_ls_structure_factor_coef Fsqd
_refine_ls_weighting_details 'w=1/[\s^2^(Fo^2^)+(0.0405P)^2^+0.9174P] where P=(Fo^2^+2Fc^2^)/3'
_refine_ls_weighting_scheme calc
_refine_ls_wR_factor_gt 0.0830
_refine_ls_wR_factor_ref 0.0852
_reflns_Friedel_coverage 0.000
_reflns_number_gt 4426
_reflns_number_total 4812
_reflns_threshold_expression 'I > 2\s(I)'
_cod_data_source_file d4cc05704j2.cif
_cod_data_source_block Prek_dcm_cyclohex
_cod_database_code 1573283
_shelx_shelxl_version_number 2019/3
_shelx_space_group_comment
;
The symmetry employed for this shelxl refinement is uniquely defined
by the following loop, which should always be used as a source of
symmetry information in preference to the above space-group names.
They are only intended as comments.
;
_olex2_refinement_description
;
1.a Aromatic/amide H refined with riding coordinates:
 C2(H2), C3(H3), C4(H4), C5(H5), C6(H6), C10(H10), C11(H11), C12(H12),
 C15(H15), C18(H18), C19(H19), C22(H22), C23(H23), C26(H26), C27(H27), C30(H30),
  C31(H31), C32(H32), C33(H33), C34(H34), C35(H35)
;
_olex2_submission_special_instructions 'No special instructions were received'
_oxdiff_exptl_absorpt_empirical_details
;
Empirical correction (ABSPACK) includes:
- Absorption correction using spherical harmonics
- Frame scaling
;
_oxdiff_exptl_absorpt_empirical_full_max 1.304
_oxdiff_exptl_absorpt_empirical_full_min 0.555

loop_
_space_group_symop_operation_xyz
'x, y, z'
'-x+1/2, y+1/2, -z+1/2'
'-x, -y, -z'
'x-1/2, -y-1/2, z-1/2'

loop_
_atom_site_label
_atom_site_type_symbol
_atom_site_fract_x
_atom_site_fract_y
_atom_site_fract_z
_atom_site_U_iso_or_equiv
_atom_site_adp_type
_atom_site_occupancy
_atom_site_site_symmetry_order
_atom_site_calc_flag
_atom_site_refinement_flags_posn
_atom_site_refinement_flags_adp
_atom_site_refinement_flags_occupancy
_atom_site_disorder_assembly
_atom_site_disorder_group
O1 O 0.75123(5) 0.64417(16) 0.41222(2) 0.02315(17) Uani 1 1 d . . . . .
N1 N 0.73990(6) -0.03700(19) 0.51704(3) 0.02049(19) Uani 1 1 d . . . . .
C1 C 0.87459(7) -0.2944(2) 0.54534(3) 0.0192(2) Uani 1 1 d . . . . .
N2 N 0.82932(6) 0.24231(19) 0.46451(3) 0.02100(19) Uani 1 1 d . . . . .
C2 C 0.96379(7) -0.3433(2) 0.54669(3) 0.0222(2) Uani 1 1 d . . . . .
H2 H 0.992859 -0.237601 0.529222 0.027 Uiso 1 1 calc R U . . .
N3 N 0.86942(6) 0.05203(19) 0.49077(3) 0.02099(19) Uani 1 1 d . . . . .
C3 C 1.01016(7) -0.5466(2) 0.57355(3) 0.0241(2) Uani 1 1 d . . . . .
H3 H 1.070779 -0.579523 0.574314 0.029 Uiso 1 1 calc R U . . .
C4 C 0.96820(7) -0.7013(2) 0.59921(3) 0.0236(2) Uani 1 1 d . . . . .
H4 H 0.999958 -0.839942 0.617536 0.028 Uiso 1 1 calc R U . . .
C5 C 0.87931(7) -0.6525(2) 0.59801(3) 0.0248(2) Uani 1 1 d . . . . .
H5 H 0.850368 -0.758613 0.615484 0.030 Uiso 1 1 calc R U . . .
C6 C 0.83299(7) -0.4496(2) 0.57140(3) 0.0224(2) Uani 1 1 d . . . . .
H6 H 0.772529 -0.416116 0.570912 0.027 Uiso 1 1 calc R U . . .
C7 C 0.82360(7) -0.0824(2) 0.51656(3) 0.0190(2) Uani 1 1 d . . . . .
C8 C 0.69726(6) 0.1601(2) 0.48973(3) 0.0195(2) Uani 1 1 d . . . . .
C9 C 0.74287(6) 0.3011(2) 0.46303(3) 0.0185(2) Uani 1 1 d . . . . .
C10 C 0.60763(7) 0.2262(2) 0.48788(3) 0.0229(2) Uani 1 1 d . . . . .
H10 H 0.575945 0.131546 0.505393 0.027 Uiso 1 1 calc R U . . .
C11 C 0.56760(7) 0.4292(2) 0.46037(3) 0.0236(2) Uani 1 1 d . . . . .
H11 H 0.507581 0.474657 0.459185 0.028 Uiso 1 1 calc R U . . .
C12 C 0.61233(7) 0.5738(2) 0.43363(3) 0.0221(2) Uani 1 1 d . . . . .
H12 H 0.582468 0.714517 0.415078 0.027 Uiso 1 1 calc R U . . .
C13 C 0.69881(7) 0.5111(2) 0.43447(3) 0.0197(2) Uani 1 1 d . . . . .
C14 C 0.71837(7) 0.7987(2) 0.37556(3) 0.0198(2) Uani 1 1 d . . . . .
C15 C 0.64150(7) 0.7395(2) 0.34628(3) 0.0190(2) Uani 1 1 d . . . . .
H15 H 0.603554 0.595633 0.351709 0.023 Uiso 1 1 calc R U . . .
C16 C 0.61858(7) 0.8928(2) 0.30789(3) 0.0188(2) Uani 1 1 d . . . . .
C17 C 0.67961(7) 1.0935(2) 0.29952(3) 0.0213(2) Uani 1 1 d . . . . .
C18 C 0.75699(7) 1.1516(2) 0.33102(4) 0.0233(2) Uani 1 1 d . . . . .
H18 H 0.796301 1.292604 0.326027 0.028 Uiso 1 1 calc R U . . .
C19 C 0.77655(7) 1.0092(2) 0.36853(3) 0.0225(2) Uani 1 1 d . . . . .
H19 H 0.828547 1.051676 0.389509 0.027 Uiso 1 1 calc R U . . .
C20 C 0.54026(7) 0.8282(2) 0.27506(3) 0.0195(2) Uani 1 1 d . . . . .
C21 C 0.54077(7) 0.9076(2) 0.23314(3) 0.0226(2) Uani 1 1 d . . . . .
C22 C 0.60227(7) 1.1139(2) 0.22606(3) 0.0255(2) Uani 1 1 d . . . . .
H22 H 0.598457 1.180476 0.198159 0.031 Uiso 1 1 calc R U . . .
C23 C 0.66576(7) 1.2159(2) 0.25833(4) 0.0252(2) Uani 1 1 d . . . . .
H23 H 0.701184 1.368896 0.253643 0.030 Uiso 1 1 calc R U . . .
C24 C 0.46482(7) 0.6745(2) 0.28168(3) 0.0191(2) Uani 1 1 d . . . . .
C25 C 0.41358(7) 0.5249(2) 0.24710(3) 0.0223(2) Uani 1 1 d . . . . .
C26 C 0.42494(7) 0.5765(3) 0.20553(3) 0.0269(2) Uani 1 1 d . . . . .
H26 H 0.392815 0.468723 0.182472 0.032 Uiso 1 1 calc R U . . .
C27 C 0.48118(8) 0.7779(3) 0.19855(3) 0.0268(2) Uani 1 1 d . . . . .
H27 H 0.480753 0.832693 0.170403 0.032 Uiso 1 1 calc R U . . .
C28 C 0.43102(6) 0.6920(2) 0.31985(3) 0.0187(2) Uani 1 1 d . . . . .
C29 C 0.35937(7) 0.5177(2) 0.32375(3) 0.0212(2) Uani 1 1 d . . . . .
C30 C 0.32231(7) 0.3256(2) 0.29070(4) 0.0242(2) Uani 1 1 d . . . . .
H30 H 0.280594 0.190194 0.294957 0.029 Uiso 1 1 calc R U . . .
C31 C 0.34657(7) 0.3364(2) 0.25333(4) 0.0249(2) Uani 1 1 d . . . . .
H31 H 0.318554 0.216688 0.230884 0.030 Uiso 1 1 calc R U . . .
C32 C 0.45722(6) 0.9037(2) 0.35070(3) 0.0197(2) Uani 1 1 d . . . . .
H32 H 0.502848 1.029655 0.348090 0.024 Uiso 1 1 calc R U . . .
C33 C 0.41799(7) 0.9309(2) 0.38441(3) 0.0218(2) Uani 1 1 d . . . . .
H33 H 0.437123 1.074166 0.404711 0.026 Uiso 1 1 calc R U . . .
C34 C 0.35015(7) 0.7494(2) 0.38903(3) 0.0245(2) Uani 1 1 d . . . . .
H34 H 0.324371 0.765923 0.412706 0.029 Uiso 1 1 calc R U . . .
C35 C 0.32133(7) 0.5476(2) 0.35902(4) 0.0246(2) Uani 1 1 d . . . . .
H35 H 0.274969 0.425609 0.361985 0.029 Uiso 1 1 calc R U . . .

loop_
_atom_site_aniso_label
_atom_site_aniso_U_11
_atom_site_aniso_U_22
_atom_site_aniso_U_33
_atom_site_aniso_U_23
_atom_site_aniso_U_13
_atom_site_aniso_U_12
O1 0.0178(3) 0.0259(4) 0.0246(4) 0.0063(3) 0.0025(3) -0.0004(3)
N1 0.0183(4) 0.0235(5) 0.0194(4) -0.0003(3) 0.0039(3) 0.0008(3)
C1 0.0197(5) 0.0197(5) 0.0177(5) -0.0022(4) 0.0033(4) -0.0001(4)
N2 0.0183(4) 0.0230(5) 0.0210(4) 0.0014(4) 0.0033(3) 0.0014(3)
C2 0.0209(5) 0.0229(5) 0.0235(5) 0.0017(4) 0.0064(4) 0.0008(4)
N3 0.0188(4) 0.0232(5) 0.0209(4) 0.0027(4) 0.0045(3) 0.0018(3)
C3 0.0201(5) 0.0255(6) 0.0263(6) 0.0004(4) 0.0049(4) 0.0025(4)
C4 0.0257(5) 0.0224(5) 0.0207(5) 0.0008(4) 0.0012(4) 0.0023(4)
C5 0.0254(5) 0.0276(6) 0.0219(5) 0.0034(4) 0.0065(4) -0.0013(4)
C6 0.0193(5) 0.0265(6) 0.0215(5) 0.0005(4) 0.0049(4) 0.0000(4)
C7 0.0182(5) 0.0205(5) 0.0183(5) -0.0026(4) 0.0039(4) -0.0006(4)
C8 0.0188(5) 0.0215(5) 0.0177(5) -0.0025(4) 0.0032(4) 0.0003(4)
C9 0.0169(4) 0.0202(5) 0.0174(5) -0.0036(4) 0.0024(4) 0.0000(4)
C10 0.0193(5) 0.0291(6) 0.0212(5) -0.0003(4) 0.0068(4) 0.0011(4)
C11 0.0181(5) 0.0305(6) 0.0221(5) -0.0032(4) 0.0047(4) 0.0043(4)
C12 0.0217(5) 0.0245(5) 0.0189(5) -0.0005(4) 0.0023(4) 0.0043(4)
C13 0.0202(5) 0.0208(5) 0.0178(5) -0.0018(4) 0.0036(4) -0.0007(4)
C14 0.0202(5) 0.0186(5) 0.0210(5) 0.0010(4) 0.0058(4) 0.0032(4)
C15 0.0194(5) 0.0166(5) 0.0220(5) 0.0003(4) 0.0068(4) 0.0014(4)
C16 0.0204(5) 0.0162(5) 0.0213(5) -0.0005(4) 0.0080(4) 0.0039(4)
C17 0.0232(5) 0.0177(5) 0.0255(5) 0.0013(4) 0.0108(4) 0.0045(4)
C18 0.0228(5) 0.0190(5) 0.0306(6) 0.0003(4) 0.0115(4) -0.0017(4)
C19 0.0194(5) 0.0227(5) 0.0257(5) -0.0030(4) 0.0059(4) -0.0008(4)
C20 0.0226(5) 0.0157(5) 0.0208(5) 0.0005(4) 0.0061(4) 0.0064(4)
C21 0.0252(5) 0.0216(5) 0.0221(5) 0.0029(4) 0.0077(4) 0.0093(4)
C22 0.0294(5) 0.0262(6) 0.0238(5) 0.0075(4) 0.0122(4) 0.0096(4)
C23 0.0274(5) 0.0208(5) 0.0315(6) 0.0061(4) 0.0151(5) 0.0046(4)
C24 0.0199(5) 0.0159(5) 0.0203(5) 0.0013(4) 0.0022(4) 0.0056(4)
C25 0.0222(5) 0.0197(5) 0.0228(5) -0.0015(4) 0.0010(4) 0.0065(4)
C26 0.0295(6) 0.0279(6) 0.0202(5) -0.0046(4) -0.0003(4) 0.0080(5)
C27 0.0312(6) 0.0300(6) 0.0190(5) 0.0020(4) 0.0055(4) 0.0106(5)
C28 0.0172(4) 0.0174(5) 0.0199(5) 0.0028(4) 0.0015(4) 0.0042(4)
C29 0.0178(5) 0.0190(5) 0.0250(5) 0.0029(4) 0.0013(4) 0.0032(4)
C30 0.0191(5) 0.0191(5) 0.0316(6) 0.0007(4) 0.0005(4) 0.0004(4)
C31 0.0232(5) 0.0200(5) 0.0268(6) -0.0038(4) -0.0035(4) 0.0033(4)
C32 0.0172(5) 0.0187(5) 0.0223(5) 0.0015(4) 0.0029(4) 0.0021(4)
C33 0.0208(5) 0.0225(5) 0.0210(5) -0.0004(4) 0.0025(4) 0.0038(4)
C34 0.0217(5) 0.0294(6) 0.0237(5) 0.0035(4) 0.0076(4) 0.0039(4)
C35 0.0191(5) 0.0251(6) 0.0297(6) 0.0046(4) 0.0059(4) 0.0001(4)

loop_
_atom_type_symbol
_atom_type_description
_atom_type_scat_dispersion_real
_atom_type_scat_dispersion_imag
_atom_type_scat_source
C C 0.0181 0.0091 'International Tables Vol C Tables 4.2.6.8 and 6.1.1.4'
H H 0.0000 0.0000 'International Tables Vol C Tables 4.2.6.8 and 6.1.1.4'
N N 0.0311 0.0180 'International Tables Vol C Tables 4.2.6.8 and 6.1.1.4'
O O 0.0492 0.0322 'International Tables Vol C Tables 4.2.6.8 and 6.1.1.4'

loop_
_geom_angle_atom_site_label_1
_geom_angle_atom_site_label_2
_geom_angle_atom_site_label_3
_geom_angle
_geom_angle_site_symmetry_1
_geom_angle_site_symmetry_3
_geom_angle_publ_flag
C13 O1 C14 123.69(8) . . ?
C7 N1 C8 115.97(9) . . ?
C2 C1 C7 121.11(9) . . ?
C6 C1 C2 119.28(10) . . ?
C6 C1 C7 119.61(9) . . ?
N3 N2 C9 118.98(9) . . ?
C1 C2 H2 119.9 . . ?
C3 C2 C1 120.16(10) . . ?
C3 C2 H2 119.9 . . ?
N2 N3 C7 119.22(8) . . ?
C2 C3 H3 119.9 . . ?
C4 C3 C2 120.22(10) . . ?
C4 C3 H3 119.9 . . ?
C3 C4 H4 120.1 . . ?
C3 C4 C5 119.75(10) . . ?
C5 C4 H4 120.1 . . ?
C4 C5 H5 119.9 . . ?
C6 C5 C4 120.19(10) . . ?
C6 C5 H5 119.9 . . ?
C1 C6 H6 119.8 . . ?
C5 C6 C1 120.39(10) . . ?
C5 C6 H6 119.8 . . ?
N1 C7 C1 119.25(9) . . ?
N1 C7 N3 125.41(10) . . ?
N3 C7 C1 115.34(9) . . ?
N1 C8 C9 119.68(9) . . ?
N1 C8 C10 120.57(9) . . ?
C9 C8 C10 119.75(10) . . ?
N2 C9 C8 120.74(9) . . ?
N2 C9 C13 119.16(9) . . ?
C8 C9 C13 120.09(9) . . ?
C8 C10 H10 120.7 . . ?
C11 C10 C8 118.65(10) . . ?
C11 C10 H10 120.7 . . ?
C10 C11 H11 118.8 . . ?
C10 C11 C12 122.38(10) . . ?
C12 C11 H11 118.8 . . ?
C11 C12 H12 120.0 . . ?
C13 C12 C11 120.04(10) . . ?
C13 C12 H12 120.0 . . ?
O1 C13 C9 114.63(8) . . ?
O1 C13 C12 126.15(10) . . ?
C12 C13 C9 119.07(9) . . ?
O1 C14 C19 113.42(9) . . ?
C15 C14 O1 124.69(9) . . ?
C15 C14 C19 121.58(10) . . ?
C14 C15 H15 119.9 . . ?
C14 C15 C16 120.13(9) . . ?
C16 C15 H15 119.9 . . ?
C15 C16 C17 118.44(9) . . ?
C15 C16 C20 122.06(9) . . ?
C17 C16 C20 119.09(9) . . ?
C16 C17 C23 119.66(10) . . ?
C18 C17 C16 119.20(10) . . ?
C18 C17 C23 120.92(10) . . ?
C17 C18 H18 119.3 . . ?
C19 C18 C17 121.48(10) . . ?
C19 C18 H18 119.3 . . ?
C14 C19 H19 120.5 . . ?
C18 C19 C14 118.94(10) . . ?
C18 C19 H19 120.5 . . ?
C21 C20 C16 117.23(9) . . ?
C21 C20 C24 117.87(9) . . ?
C24 C20 C16 124.78(9) . . ?
C20 C21 C22 119.61(10) . . ?
C20 C21 C27 119.63(10) . . ?
C27 C21 C22 120.75(10) . . ?
C21 C22 H22 119.4 . . ?
C23 C22 C21 121.28(10) . . ?
C23 C22 H22 119.4 . . ?
C17 C23 H23 120.0 . . ?
C22 C23 C17 120.03(10) . . ?
C22 C23 H23 120.0 . . ?
C20 C24 C28 124.35(9) . . ?
C25 C24 C20 117.89(9) . . ?
C25 C24 C28 117.25(9) . . ?
C24 C25 C26 119.67(10) . . ?
C24 C25 C31 120.19(10) . . ?
C26 C25 C31 120.00(10) . . ?
C25 C26 H26 119.7 . . ?
C27 C26 C25 120.63(10) . . ?
C27 C26 H26 119.7 . . ?
C21 C27 H27 119.8 . . ?
C26 C27 C21 120.34(10) . . ?
C26 C27 H27 119.8 . . ?
C29 C28 C24 119.19(9) . . ?
C32 C28 C24 122.81(9) . . ?
C32 C28 C29 117.32(9) . . ?
C28 C29 C30 119.86(10) . . ?
C35 C29 C28 119.84(10) . . ?
C35 C29 C30 120.18(10) . . ?
C29 C30 H30 119.9 . . ?
C31 C30 C29 120.11(10) . . ?
C31 C30 H30 119.9 . . ?
C25 C31 H31 119.5 . . ?
C30 C31 C25 121.09(10) . . ?
C30 C31 H31 119.5 . . ?
C28 C32 H32 119.2 . . ?
C33 C32 C28 121.50(10) . . ?
C33 C32 H32 119.2 . . ?
C32 C33 H33 119.7 . . ?
C32 C33 C34 120.63(10) . . ?
C34 C33 H33 119.7 . . ?
C33 C34 H34 120.3 . . ?
C35 C34 C33 119.34(10) . . ?
C35 C34 H34 120.3 . . ?
C29 C35 H35 119.4 . . ?
C34 C35 C29 121.23(10) . . ?
C34 C35 H35 119.4 . . ?

loop_
_geom_bond_atom_site_label_1
_geom_bond_atom_site_label_2
_geom_bond_distance
_geom_bond_site_symmetry_2
_geom_bond_publ_flag
O1 C13 1.3667(12) . ?
O1 C14 1.3944(12) . ?
N1 C7 1.3230(13) . ?
N1 C8 1.3577(14) . ?
C1 C2 1.3969(14) . ?
C1 C6 1.3941(15) . ?
C1 C7 1.4793(14) . ?
N2 N3 1.3036(12) . ?
N2 C9 1.3629(13) . ?
C2 H2 0.9500 . ?
C2 C3 1.3912(15) . ?
N3 C7 1.3791(13) . ?
C3 H3 0.9500 . ?
C3 C4 1.3869(16) . ?
C4 H4 0.9500 . ?
C4 C5 1.3929(15) . ?
C5 H5 0.9500 . ?
C5 C6 1.3855(15) . ?
C6 H6 0.9500 . ?
C8 C9 1.4139(14) . ?
C8 C10 1.4165(14) . ?
C9 C13 1.4301(14) . ?
C10 H10 0.9500 . ?
C10 C11 1.3684(16) . ?
C11 H11 0.9500 . ?
C11 C12 1.4143(15) . ?
C12 H12 0.9500 . ?
C12 C13 1.3715(14) . ?
C14 C15 1.3722(14) . ?
C14 C19 1.4084(15) . ?
C15 H15 0.9500 . ?
C15 C16 1.4194(14) . ?
C16 C17 1.4208(15) . ?
C16 C20 1.4526(14) . ?
C17 C18 1.4134(15) . ?
C17 C23 1.4307(15) . ?
C18 H18 0.9500 . ?
C18 C19 1.3673(16) . ?
C19 H19 0.9500 . ?
C20 C21 1.4162(14) . ?
C20 C24 1.4426(14) . ?
C21 C22 1.4300(16) . ?
C21 C27 1.4219(16) . ?
C22 H22 0.9500 . ?
C22 C23 1.3527(17) . ?
C23 H23 0.9500 . ?
C24 C25 1.4119(15) . ?
C24 C28 1.4579(14) . ?
C25 C26 1.4241(16) . ?
C25 C31 1.4278(16) . ?
C26 H26 0.9500 . ?
C26 C27 1.3564(17) . ?
C27 H27 0.9500 . ?
C28 C29 1.4211(14) . ?
C28 C32 1.4170(14) . ?
C29 C30 1.4295(15) . ?
C29 C35 1.4139(15) . ?
C30 H30 0.9500 . ?
C30 C31 1.3539(16) . ?
C31 H31 0.9500 . ?
C32 H32 0.9500 . ?
C32 C33 1.3787(14) . ?
C33 H33 0.9500 . ?
C33 C34 1.4017(15) . ?
C34 H34 0.9500 . ?
C34 C35 1.3720(16) . ?
C35 H35 0.9500 . ?

loop_
_geom_torsion_atom_site_label_1
_geom_torsion_atom_site_label_2
_geom_torsion_atom_site_label_3
_geom_torsion_atom_site_label_4
_geom_torsion
_geom_torsion_site_symmetry_1
_geom_torsion_site_symmetry_2
_geom_torsion_site_symmetry_3
_geom_torsion_site_symmetry_4
_geom_torsion_publ_flag
O1 C14 C15 C16 -173.53(9) . . . . ?
O1 C14 C19 C18 171.82(9) . . . . ?
N1 C8 C9 N2 -0.26(15) . . . . ?
N1 C8 C9 C13 -179.35(9) . . . . ?
N1 C8 C10 C11 178.99(10) . . . . ?
C1 C2 C3 C4 -0.16(17) . . . . ?
N2 N3 C7 N1 0.55(16) . . . . ?
N2 N3 C7 C1 -179.87(9) . . . . ?
N2 C9 C13 O1 -2.91(14) . . . . ?
N2 C9 C13 C12 -178.72(10) . . . . ?
C2 C1 C6 C5 -0.72(16) . . . . ?
C2 C1 C7 N1 -178.20(10) . . . . ?
C2 C1 C7 N3 2.19(15) . . . . ?
C2 C3 C4 C5 0.01(17) . . . . ?
N3 N2 C9 C8 0.48(15) . . . . ?
N3 N2 C9 C13 179.58(9) . . . . ?
C3 C4 C5 C6 -0.22(17) . . . . ?
C4 C5 C6 C1 0.58(17) . . . . ?
C6 C1 C2 C3 0.51(16) . . . . ?
C6 C1 C7 N1 2.24(15) . . . . ?
C6 C1 C7 N3 -177.37(10) . . . . ?
C7 N1 C8 C9 0.17(14) . . . . ?
C7 N1 C8 C10 -179.59(10) . . . . ?
C7 C1 C2 C3 -179.06(10) . . . . ?
C7 C1 C6 C5 178.85(10) . . . . ?
C8 N1 C7 C1 -179.88(9) . . . . ?
C8 N1 C7 N3 -0.31(15) . . . . ?
C8 C9 C13 O1 176.20(9) . . . . ?
C8 C9 C13 C12 0.38(15) . . . . ?
C8 C10 C11 C12 0.34(17) . . . . ?
C9 N2 N3 C7 -0.60(14) . . . . ?
C9 C8 C10 C11 -0.76(16) . . . . ?
C10 C8 C9 N2 179.50(10) . . . . ?
C10 C8 C9 C13 0.41(15) . . . . ?
C10 C11 C12 C13 0.46(17) . . . . ?
C11 C12 C13 O1 -176.10(10) . . . . ?
C11 C12 C13 C9 -0.81(16) . . . . ?
C13 O1 C14 C15 -32.74(15) . . . . ?
C13 O1 C14 C19 153.62(9) . . . . ?
C14 O1 C13 C9 162.43(9) . . . . ?
C14 O1 C13 C12 -22.10(16) . . . . ?
C14 C15 C16 C17 4.17(14) . . . . ?
C14 C15 C16 C20 176.80(9) . . . . ?
C15 C14 C19 C18 -2.04(16) . . . . ?
C15 C16 C17 C18 -5.54(14) . . . . ?
C15 C16 C17 C23 169.18(9) . . . . ?
C15 C16 C20 C21 -155.34(10) . . . . ?
C15 C16 C20 C24 20.61(15) . . . . ?
C16 C17 C18 C19 3.25(16) . . . . ?
C16 C17 C23 C22 -9.10(16) . . . . ?
C16 C20 C21 C22 -18.69(14) . . . . ?
C16 C20 C21 C27 160.22(9) . . . . ?
C16 C20 C24 C25 -152.93(10) . . . . ?
C16 C20 C24 C28 35.45(15) . . . . ?
C17 C16 C20 C21 17.24(14) . . . . ?
C17 C16 C20 C24 -166.81(9) . . . . ?
C17 C18 C19 C14 0.57(16) . . . . ?
C18 C17 C23 C22 165.53(10) . . . . ?
C19 C14 C15 C16 -0.39(15) . . . . ?
C20 C16 C17 C18 -178.39(9) . . . . ?
C20 C16 C17 C23 -3.67(14) . . . . ?
C20 C21 C22 C23 6.38(16) . . . . ?
C20 C21 C27 C26 -0.92(16) . . . . ?
C20 C24 C25 C26 -13.60(14) . . . . ?
C20 C24 C25 C31 170.60(9) . . . . ?
C20 C24 C28 C29 -176.26(9) . . . . ?
C20 C24 C28 C32 13.46(15) . . . . ?
C21 C20 C24 C25 23.00(14) . . . . ?
C21 C20 C24 C28 -148.62(10) . . . . ?
C21 C22 C23 C17 7.86(16) . . . . ?
C22 C21 C27 C26 177.98(10) . . . . ?
C23 C17 C18 C19 -171.41(10) . . . . ?
C24 C20 C21 C22 165.08(9) . . . . ?
C24 C20 C21 C27 -16.02(14) . . . . ?
C24 C25 C26 C27 -3.40(16) . . . . ?
C24 C25 C31 C30 9.26(15) . . . . ?
C24 C28 C29 C30 0.89(14) . . . . ?
C24 C28 C29 C35 -175.05(9) . . . . ?
C24 C28 C32 C33 173.73(9) . . . . ?
C25 C24 C28 C29 12.07(14) . . . . ?
C25 C24 C28 C32 -158.22(10) . . . . ?
C25 C26 C27 C21 10.87(16) . . . . ?
C26 C25 C31 C30 -166.53(10) . . . . ?
C27 C21 C22 C23 -172.51(10) . . . . ?
C28 C24 C25 C26 158.63(10) . . . . ?
C28 C24 C25 C31 -17.18(14) . . . . ?
C28 C29 C30 C31 -9.33(15) . . . . ?
C28 C29 C35 C34 2.41(16) . . . . ?
C28 C32 C33 C34 -0.36(16) . . . . ?
C29 C28 C32 C33 3.27(14) . . . . ?
C29 C30 C31 C25 4.37(16) . . . . ?
C30 C29 C35 C34 -173.53(10) . . . . ?
C31 C25 C26 C27 172.41(10) . . . . ?
C32 C28 C29 C30 171.71(9) . . . . ?
C32 C28 C29 C35 -4.24(14) . . . . ?
C32 C33 C34 C35 -1.64(16) . . . . ?
C33 C34 C35 C29 0.60(16) . . . . ?
C35 C29 C30 C31 166.60(10) . . . . ?
